data_9005670
loop_
_publ_author_name
'Bosi, F.'
'Lucchesi, S.'
'Reznitskii, L.'

_publ_section_title
;
 Crystal chemistry of the dravite-chromdravite series
 Note: Tourmaline TM1p43e
;
_journal_name_full 'European Journal of Mineralogy'
_journal_page_first 345
_journal_page_last 352
_journal_paper_doi 10.1127/0935-1221/2004/0016-0345
_journal_volume 16
_journal_year 2004
_chemical_compound_source 'Sludyanka crystalline complex, Lake Baikal, Russia'
_chemical_formula_sum
;Al3.354 B3 Ca0.028 Cr3.15 F0.259 Fe0.036 H3.034 K0.022 Mg2.169 Na0.888
 O30.741 Si5.988 Ti0.003 V0.279 Zn0.015
;
_chemical_name_mineral Dravite
_space_group_IT_number 160
_symmetry_space_group_name_Hall 'R 3 -2"'
_symmetry_space_group_name_H-M 'R 3 m :H'
_cell_angle_alpha 90
_cell_angle_beta 90
_cell_angle_gamma 120
_cell_formula_units_Z 3
_cell_length_a 15.9911
_cell_length_b 15.9911
_cell_length_c 7.2764
_cell_volume 1611.402
_database_code_amcsd 0007061
_exptl_crystal_density_diffrn 3.237
_cod_original_sg_symbol_H-M 'R 3 m'
_cod_original_formula_sum
;Na.888 Ca.028 K.022 Cr3.15 Mg2.169 Al3.354 V.279 Zn.015 Ti.003 Fe.036 Si5.988
 B3 O30.741 F.259 H3.034
;
_cod_database_code 9005670

loop_
_space_group_symop_operation_xyz
x,y,z
2/3+x,1/3+y,1/3+z
1/3+x,2/3+y,2/3+z
x,x-y,z
2/3+x,1/3+x-y,1/3+z
1/3+x,2/3+x-y,2/3+z
-y,-x,z
2/3-y,1/3-x,1/3+z
1/3-y,2/3-x,2/3+z
-x+y,y,z
2/3-x+y,1/3+y,1/3+z
1/3-x+y,2/3+y,2/3+z
-y,x-y,z
2/3-y,1/3+x-y,1/3+z
1/3-y,2/3+x-y,2/3+z
-x+y,-x,z
2/3-x+y,1/3-x,1/3+z
1/3-x+y,2/3-x,2/3+z

loop_
_atom_site_label
_atom_site_fract_x
_atom_site_fract_y
_atom_site_fract_z
_atom_site_occupancy
_atom_site_U_iso_or_equiv
_atom_site_type_symbol
_atom_site_attached_hydrogens
NaX 0.00000 0.00000 0.22450 0.88800 0.01800 Na 0
CaX 0.00000 0.00000 0.22450 0.02800 0.01800 Ca 0
KX 0.00000 0.00000 0.22450 0.02200 0.01800 K 0
CrY 0.12349 0.06174 0.63680 0.72600 0.00450 Cr 0
MgY 0.12349 0.06174 0.63680 0.21700 0.00450 Mg 0
AlY 0.12349 0.06174 0.63680 0.03200 0.00450 Al 0
V3+Y 0.12349 0.06174 0.63680 0.01900 0.00450 V 0
ZnY 0.12349 0.06174 0.63680 0.00500 0.00450 Zn 0
Ti4+Y 0.12349 0.06174 0.63680 0.00100 0.00450 Ti 0
AlZ 0.29794 0.26194 0.60929 0.54100 0.00540 Al 0
MgZ 0.29794 0.26194 0.60929 0.25300 0.00540 Mg 0
CrZ 0.29794 0.26194 0.60929 0.16200 0.00540 Cr 0
V3+Z 0.29794 0.26194 0.60929 0.03700 0.00540 V 0
Fe2+Z 0.29794 0.26194 0.60929 0.00600 0.00540 Fe 0
SiT 0.19050 0.18872 0.00000 0.99800 0.00440 Si 0
AlT 0.19050 0.18872 0.00000 0.00200 0.00440 Al 0
B 0.11011 0.22022 0.45410 1.00000 0.00470 B 0
O1W 0.00000 0.00000 0.76530 0.70700 0.00640 O 0
F1W 0.00000 0.00000 0.76530 0.25900 0.00640 F 0
O-H1W 0.00000 0.00000 0.76530 0.03400 0.00640 O 1
O2 0.06044 0.12088 0.48830 1.00000 0.00670 O 0
O3V 0.25770 0.12885 0.50990 1.00000 0.01000 O 0
O4 0.09270 0.18540 0.07160 1.00000 0.00980 O 0
O5 0.18320 0.09160 0.09160 1.00000 0.00870 O 0
O6 0.19234 0.18293 0.77910 1.00000 0.00700 O 0
O7 0.28368 0.28345 0.07440 1.00000 0.00890 O 0
O8 0.20809 0.26881 0.43840 1.00000 0.01010 O 0
H3V 0.25200 0.12600 0.38000 1.00000 0.15000 H 0

loop_
_cod_changelog_entry_id
_cod_changelog_entry_author
_cod_changelog_entry_date
_cod_changelog_entry_text
1
;cod-tools version 3.8.0
Id: cif_guess_AMCSD_atom_types 9581 2023-05-17 12:35:41Z saulius
;
2023-05-23T09:18:17+03:00
;Derived atom types and hydrogen counts
from atom names that follow the AMCSD naming convention
(Wat == water, O-H == hydroxyl).
;

loop_
_cod_related_entry_id
_cod_related_entry_database
_cod_related_entry_code
1 AMCSD 0007061
